data_8106934
loop_
_publ_author_name
'Su, Hongliang'
'Guo, Xiaoxiong'
'Zhou, Lunan'
'Du, Zhenting'

_publ_section_title
;
 Crystal structure of 1-(2-chlorophenyl)-2-(2-nitrophenyl)ethan-1-ol,
 C14H12ClNO3
;
_journal_issue 2
_journal_name_full 'Zeitschrift f\"ur Kristallographie - New Crystal Structures'
_journal_page_first 545
_journal_page_last 546
_journal_paper_doi 10.1515/ncrs-2015-0180
_journal_volume 231
_journal_year 2016
_chemical_formula_moiety 'C14 H12 Cl N O3'
_chemical_formula_sum 'C14 H12 Cl N O3'
_chemical_formula_weight 277.70
_chemical_melting_point 364
_space_group_IT_number 14
_space_group_name_Hall '-P 2yn'
_space_group_name_H-M_alt 'P 1 21/n 1'
_symmetry_cell_setting monoclinic
_symmetry_space_group_name_H-M 'P 1 21/n 1'
_atom_sites_solution_hydrogens geom
_atom_sites_solution_primary direct
_atom_sites_solution_secondary difmap
_cell_angle_alpha 90.00
_cell_angle_beta 115.2310(10)
_cell_angle_gamma 90.00
_cell_formula_units_Z 4
_cell_length_a 7.2044(6)
_cell_length_b 24.975(2)
_cell_length_c 7.8562(8)
_cell_measurement_reflns_used 1623
_cell_measurement_temperature 298(2)
_cell_measurement_theta_max 22.566
_cell_measurement_theta_min 2.231
_cell_volume 1278.7(2)
_computing_cell_refinement 'Bruker SMART (Bruker, 2005)'
_computing_data_collection 'Bruker SMART (Bruker, 2005)'
_computing_data_reduction 'Bruker SAINT (Bruker, 2005)'
_computing_molecular_graphics 'Bruker SHELXTL (Bruker, 1997)'
_computing_publication_material 'Bruker SHELXTL (Bruker, 1997)'
_computing_structure_refinement 'SHELXL-97 (Sheldrick, 2008)'
_computing_structure_solution 'SHELXS-97 (Sheldrick, 2008)'
_diffrn_ambient_temperature 298(2)
_diffrn_measured_fraction_theta_full 0.998
_diffrn_measured_fraction_theta_max 0.998
_diffrn_measurement_device_type 'CCD area detector'
_diffrn_measurement_method 'phi and omega scans'
_diffrn_radiation_monochromator graphite
_diffrn_radiation_source 'fine-focus sealed tube'
_diffrn_radiation_type MoK\a
_diffrn_radiation_wavelength 0.71073
_diffrn_reflns_av_R_equivalents 0.0442
_diffrn_reflns_av_sigmaI/netI 0.0570
_diffrn_reflns_limit_h_max 5
_diffrn_reflns_limit_h_min -8
_diffrn_reflns_limit_k_max 28
_diffrn_reflns_limit_k_min -29
_diffrn_reflns_limit_l_max 8
_diffrn_reflns_limit_l_min -9
_diffrn_reflns_number 6343
_diffrn_reflns_theta_full 25.02
_diffrn_reflns_theta_max 25.02
_diffrn_reflns_theta_min 2.98
_exptl_absorpt_coefficient_mu 0.301
_exptl_absorpt_correction_T_max 0.9534
_exptl_absorpt_correction_T_min 0.8889
_exptl_absorpt_correction_type multi-scan
_exptl_crystal_colour colourless
_exptl_crystal_density_diffrn 1.442
_exptl_crystal_density_method 'not measured'
_exptl_crystal_description block
_exptl_crystal_F_000 576
_exptl_crystal_size_max 0.40
_exptl_crystal_size_mid 0.38
_exptl_crystal_size_min 0.16
_refine_diff_density_max 0.224
_refine_diff_density_min -0.208
_refine_diff_density_rms 0.046
_refine_ls_extinction_method none
_refine_ls_goodness_of_fit_ref 1.022
_refine_ls_hydrogen_treatment constr
_refine_ls_matrix_type full
_refine_ls_number_parameters 172
_refine_ls_number_reflns 2262
_refine_ls_number_restraints 0
_refine_ls_restrained_S_all 1.022
_refine_ls_R_factor_all 0.0973
_refine_ls_R_factor_gt 0.0538
_refine_ls_shift/su_max 0.000
_refine_ls_shift/su_mean 0.000
_refine_ls_structure_factor_coef Fsqd
_refine_ls_weighting_details 'calc w=1/[\s^2^(Fo^2^)+(0.0416P)^2^+1.1138P] where P=(Fo^2^+2Fc^2^)/3'
_refine_ls_weighting_scheme calc
_refine_ls_wR_factor_gt 0.1183
_refine_ls_wR_factor_ref 0.1430
_reflns_number_gt 1397
_reflns_number_total 2262
_reflns_threshold_expression >2sigma(I)
_cod_data_source_file suppl_ncrs-2015-0180_suppl.cif
_cod_data_source_block 120324d
_cod_original_sg_symbol_H-M P2(1)/n
_cod_database_code 8106934

loop_
_symmetry_equiv_pos_as_xyz
'x, y, z'
'-x+1/2, y+1/2, -z+1/2'
'-x, -y, -z'
'x-1/2, -y-1/2, z-1/2'

loop_
_atom_site_label
_atom_site_type_symbol
_atom_site_fract_x
_atom_site_fract_y
_atom_site_fract_z
_atom_site_U_iso_or_equiv
_atom_site_adp_type
_atom_site_occupancy
_atom_site_symmetry_multiplicity
_atom_site_calc_flag
_atom_site_refinement_flags
_atom_site_disorder_assembly
_atom_site_disorder_group
Cl1 Cl 0.3141(2) 0.53099(4) 0.07040(17) 0.0812(4) Uani 1 1 d . . .
N1 N 0.9623(5) 0.72283(15) 0.4125(5) 0.0607(9) Uani 1 1 d . . .
O1 O 0.5279(4) 0.69146(8) 0.2987(3) 0.0540(7) Uani 1 1 d . . .
H1 H 0.4987 0.7098 0.2043 0.081 Uiso 1 1 calc R . .
O2 O 0.9986(5) 0.69949(14) 0.5573(4) 0.0946(11) Uani 1 1 d . . .
O3 O 0.9469(5) 0.77175(13) 0.3968(5) 0.0877(10) Uani 1 1 d . . .
C1 C 0.5205(5) 0.63661(12) 0.2504(5) 0.0414(8) Uani 1 1 d . . .
H1A H 0.4446 0.6327 0.1138 0.050 Uiso 1 1 calc R . .
C2 C 0.7394(5) 0.61594(13) 0.3118(5) 0.0495(9) Uani 1 1 d . . .
H2A H 0.8175 0.6224 0.4454 0.059 Uiso 1 1 calc R . .
H2B H 0.7357 0.5776 0.2912 0.059 Uiso 1 1 calc R . .
C3 C 0.8453(5) 0.64267(12) 0.2053(4) 0.0378(7) Uani 1 1 d . . .
C4 C 0.9398(5) 0.69219(12) 0.2445(4) 0.0391(7) Uani 1 1 d . . .
C5 C 1.0212(5) 0.71602(13) 0.1337(5) 0.0484(9) Uani 1 1 d . . .
H5 H 1.0833 0.7495 0.1655 0.058 Uiso 1 1 calc R . .
C6 C 1.0099(6) 0.69016(16) -0.0232(5) 0.0556(10) Uani 1 1 d . . .
H6 H 1.0650 0.7057 -0.0991 0.067 Uiso 1 1 calc R . .
C7 C 0.9180(6) 0.64164(16) -0.0676(5) 0.0580(10) Uani 1 1 d . . .
H7 H 0.9113 0.6238 -0.1739 0.070 Uiso 1 1 calc R . .
C8 C 0.8344(5) 0.61844(13) 0.0422(5) 0.0512(9) Uani 1 1 d . . .
H8 H 0.7685 0.5856 0.0063 0.061 Uiso 1 1 calc R . .
C9 C 0.4142(5) 0.60509(12) 0.3464(5) 0.0415(8) Uani 1 1 d . . .
C10 C 0.3236(5) 0.55586(13) 0.2804(5) 0.0484(9) Uani 1 1 d . . .
C11 C 0.2347(6) 0.52593(14) 0.3733(6) 0.0617(10) Uani 1 1 d . . .
H11 H 0.1723 0.4934 0.3240 0.074 Uiso 1 1 calc R . .
C12 C 0.2391(6) 0.54463(16) 0.5387(6) 0.0634(11) Uani 1 1 d . . .
H12 H 0.1826 0.5243 0.6039 0.076 Uiso 1 1 calc R . .
C13 C 0.3260(6) 0.59295(17) 0.6082(5) 0.0624(11) Uani 1 1 d . . .
H13 H 0.3259 0.6059 0.7192 0.075 Uiso 1 1 calc R . .
C14 C 0.4144(5) 0.62285(14) 0.5137(5) 0.0512(9) Uani 1 1 d . . .
H14 H 0.4753 0.6555 0.5636 0.061 Uiso 1 1 calc R . .

loop_
_atom_site_aniso_label
_atom_site_aniso_U_11
_atom_site_aniso_U_22
_atom_site_aniso_U_33
_atom_site_aniso_U_23
_atom_site_aniso_U_13
_atom_site_aniso_U_12
Cl1 0.1110(10) 0.0615(7) 0.0863(8) -0.0219(6) 0.0566(7) -0.0148(6)
N1 0.0431(19) 0.083(3) 0.054(2) -0.0255(18) 0.0186(16) -0.0078(16)
O1 0.0642(17) 0.0402(13) 0.0644(16) 0.0101(11) 0.0341(13) 0.0019(11)
O2 0.100(3) 0.147(3) 0.0371(16) -0.0115(18) 0.0291(17) -0.003(2)
O3 0.083(2) 0.074(2) 0.105(2) -0.0451(18) 0.0395(19) -0.0112(17)
C1 0.042(2) 0.0406(18) 0.0436(19) 0.0098(14) 0.0206(16) 0.0032(14)
C2 0.045(2) 0.051(2) 0.058(2) 0.0163(17) 0.0276(18) 0.0051(16)
C3 0.0343(18) 0.0394(17) 0.0411(18) 0.0062(14) 0.0173(15) 0.0021(14)
C4 0.0332(18) 0.0500(19) 0.0323(17) -0.0037(14) 0.0124(14) 0.0021(15)
C5 0.045(2) 0.046(2) 0.056(2) 0.0043(16) 0.0228(18) -0.0032(15)
C6 0.054(2) 0.077(3) 0.043(2) 0.0148(19) 0.0280(18) 0.007(2)
C7 0.060(2) 0.078(3) 0.040(2) -0.0088(18) 0.0244(19) 0.005(2)
C8 0.052(2) 0.046(2) 0.055(2) -0.0126(16) 0.0235(19) -0.0052(16)
C9 0.0397(19) 0.0396(18) 0.049(2) 0.0094(15) 0.0222(16) 0.0043(14)
C10 0.049(2) 0.046(2) 0.057(2) 0.0042(16) 0.0289(18) 0.0002(16)
C11 0.056(2) 0.048(2) 0.086(3) 0.008(2) 0.035(2) -0.0078(18)
C12 0.055(2) 0.071(3) 0.074(3) 0.027(2) 0.037(2) 0.001(2)
C13 0.062(3) 0.085(3) 0.048(2) 0.013(2) 0.031(2) 0.007(2)
C14 0.049(2) 0.058(2) 0.046(2) 0.0024(17) 0.0196(18) -0.0046(17)

loop_
_atom_type_symbol
_atom_type_description
_atom_type_scat_dispersion_real
_atom_type_scat_dispersion_imag
_atom_type_scat_source
C C 0.0033 0.0016 'International Tables Vol C Tables 4.2.6.8 and 6.1.1.4'
H H 0.0000 0.0000 'International Tables Vol C Tables 4.2.6.8 and 6.1.1.4'
N N 0.0061 0.0033 'International Tables Vol C Tables 4.2.6.8 and 6.1.1.4'
O O 0.0106 0.0060 'International Tables Vol C Tables 4.2.6.8 and 6.1.1.4'
Cl Cl 0.1484 0.1585 'International Tables Vol C Tables 4.2.6.8 and 6.1.1.4'

loop_
_geom_angle_atom_site_label_1
_geom_angle_atom_site_label_2
_geom_angle_atom_site_label_3
_geom_angle
_geom_angle_site_symmetry_1
_geom_angle_site_symmetry_3
O2 N1 O3 123.4(3) . .
O2 N1 C4 119.4(3) . .
O3 N1 C4 117.1(3) . .
C1 O1 H1 109.5 . .
O1 C1 C9 109.9(2) . .
O1 C1 C2 109.0(3) . .
C9 C1 C2 110.0(2) . .
O1 C1 H1A 109.3 . .
C9 C1 H1A 109.3 . .
C2 C1 H1A 109.3 . .
C3 C2 C1 111.9(3) . .
C3 C2 H2A 109.2 . .
C1 C2 H2A 109.2 . .
C3 C2 H2B 109.2 . .
C1 C2 H2B 109.2 . .
H2A C2 H2B 107.9 . .
C4 C3 C8 115.1(3) . .
C4 C3 C2 126.2(3) . .
C8 C3 C2 118.5(3) . .
C5 C4 C3 123.3(3) . .
C5 C4 N1 115.4(3) . .
C3 C4 N1 121.3(3) . .
C6 C5 C4 119.4(3) . .
C6 C5 H5 120.3 . .
C4 C5 H5 120.3 . .
C7 C6 C5 119.4(3) . .
C7 C6 H6 120.3 . .
C5 C6 H6 120.3 . .
C6 C7 C8 120.9(3) . .
C6 C7 H7 119.6 . .
C8 C7 H7 119.6 . .
C7 C8 C3 121.9(3) . .
C7 C8 H8 119.0 . .
C3 C8 H8 119.0 . .
C10 C9 C14 116.7(3) . .
C10 C9 C1 122.4(3) . .
C14 C9 C1 120.8(3) . .
C11 C10 C9 122.3(3) . .
C11 C10 Cl1 118.0(3) . .
C9 C10 Cl1 119.6(3) . .
C12 C11 C10 119.3(4) . .
C12 C11 H11 120.3 . .
C10 C11 H11 120.3 . .
C13 C12 C11 120.2(3) . .
C13 C12 H12 119.9 . .
C11 C12 H12 119.9 . .
C12 C13 C14 120.1(4) . .
C12 C13 H13 120.0 . .
C14 C13 H13 120.0 . .
C13 C14 C9 121.4(3) . .
C13 C14 H14 119.3 . .
C9 C14 H14 119.3 . .

loop_
_geom_bond_atom_site_label_1
_geom_bond_atom_site_label_2
_geom_bond_distance
_geom_bond_site_symmetry_2
Cl1 C10 1.737(4) .
N1 O2 1.203(4) .
N1 O3 1.228(4) .
N1 C4 1.474(4) .
O1 C1 1.416(4) .
O1 H1 0.8200 .
C1 C9 1.506(4) .
C1 C2 1.529(4) .
C1 H1A 0.9800 .
C2 C3 1.507(4) .
C2 H2A 0.9700 .
C2 H2B 0.9700 .
C3 C4 1.382(4) .
C3 C8 1.388(4) .
C4 C5 1.375(4) .
C5 C6 1.363(5) .
C5 H5 0.9300 .
C6 C7 1.354(5) .
C6 H6 0.9300 .
C7 C8 1.373(5) .
C7 H7 0.9300 .
C8 H8 0.9300 .
C9 C10 1.385(4) .
C9 C14 1.387(4) .
C10 C11 1.378(5) .
C11 C12 1.369(5) .
C11 H11 0.9300 .
C12 C13 1.362(5) .
C12 H12 0.9300 .
C13 C14 1.385(5) .
C13 H13 0.9300 .
C14 H14 0.9300 .

loop_
_geom_hbond_atom_site_label_D
_geom_hbond_site_symmetry_D
_geom_hbond_atom_site_label_H
_geom_hbond_site_symmetry_H
_geom_hbond_atom_site_label_A
_geom_hbond_site_symmetry_A
_geom_hbond_angle_DHA
_geom_hbond_distance_DH
_geom_hbond_distance_HA
_geom_hbond_distance_DA
_geom_hbond_publ_flag
O1 . H1 . O2B 4_464 149 0.82 2.54 3.274(4) yes
O1 . H1 . O3B 4_464 156 0.82 2.33 3.096(4) yes

loop_
_geom_torsion_atom_site_label_1
_geom_torsion_atom_site_label_2
_geom_torsion_atom_site_label_3
_geom_torsion_atom_site_label_4
_geom_torsion
_geom_torsion_site_symmetry_1
_geom_torsion_site_symmetry_2
_geom_torsion_site_symmetry_3
_geom_torsion_site_symmetry_4
O1 C1 C2 C3 -64.9(4) . . . .
C9 C1 C2 C3 174.5(3) . . . .
C1 C2 C3 C4 81.7(4) . . . .
C1 C2 C3 C8 -92.3(4) . . . .
C8 C3 C4 C5 -1.1(5) . . . .
C2 C3 C4 C5 -175.2(3) . . . .
C8 C3 C4 N1 179.8(3) . . . .
C2 C3 C4 N1 5.7(5) . . . .
O2 N1 C4 C5 -141.7(3) . . . .
O3 N1 C4 C5 36.7(4) . . . .
O2 N1 C4 C3 37.4(5) . . . .
O3 N1 C4 C3 -144.1(3) . . . .
C3 C4 C5 C6 -0.1(5) . . . .
N1 C4 C5 C6 179.0(3) . . . .
C4 C5 C6 C7 0.3(5) . . . .
C5 C6 C7 C8 0.6(6) . . . .
C6 C7 C8 C3 -1.9(6) . . . .
C4 C3 C8 C7 2.0(5) . . . .
C2 C3 C8 C7 176.7(3) . . . .
O1 C1 C9 C10 157.7(3) . . . .
C2 C1 C9 C10 -82.3(4) . . . .
O1 C1 C9 C14 -26.5(4) . . . .
C2 C1 C9 C14 93.5(4) . . . .
C14 C9 C10 C11 1.0(5) . . . .
C1 C9 C10 C11 176.9(3) . . . .
C14 C9 C10 Cl1 179.3(2) . . . .
C1 C9 C10 Cl1 -4.8(4) . . . .
C9 C10 C11 C12 -1.4(6) . . . .
Cl1 C10 C11 C12 -179.8(3) . . . .
C10 C11 C12 C13 1.7(6) . . . .
C11 C12 C13 C14 -1.5(6) . . . .
C12 C13 C14 C9 1.0(6) . . . .
C10 C9 C14 C13 -0.8(5) . . . .
C1 C9 C14 C13 -176.8(3) . . . .
